data_1549638
loop_
_publ_author_name
'Zipse, Hendrik'
'Marin-Luna, Marta'
'Poelloth, Benjamin'
'Zott, Fabian L.'

_publ_section_title
;
 Size-Dependent Rate Acceleration in the Silylation of Secondary Alcohols:
 the Bigger the Faster
;
_journal_name_full 'Chemical Science'
_journal_paper_doi 10.1039/C8SC01889H
_journal_year 2018
_chemical_formula_moiety 'C34 H34 O Si'
_chemical_formula_sum 'C34 H34 O Si'
_chemical_formula_weight 486.70
_chemical_name_common BP210
_space_group_crystal_system monoclinic
_space_group_IT_number 14
_space_group_name_Hall '-P 2ybc'
_space_group_name_H-M_alt 'P 1 21/c 1'
_symmetry_space_group_name_Hall '-P 2ybc'
_symmetry_space_group_name_H-M 'P 1 21/c 1'
_atom_sites_solution_hydrogens geom
_audit_block_code C34H34OSi_wv021_zipse
_audit_creation_method 'APEX3 v2017.3-0'
_audit_update_record
;
2018-04-25 deposited with the CCDC.
2018-06-27 downloaded from the CCDC.
;
_cell_angle_alpha 90
_cell_angle_beta 104.291(2)
_cell_angle_gamma 90
_cell_formula_units_Z 4
_cell_length_a 10.8826(4)
_cell_length_b 34.7232(14)
_cell_length_c 7.2800(3)
_cell_measurement_reflns_used 9988
_cell_measurement_temperature 103.(2)
_cell_measurement_theta_max 26.5061
_cell_measurement_theta_min 2.9464
_cell_volume 2665.83(18)
_computing_cell_refinement 'SAINT V8.38A (Bruker AXS Inc., 2017)'
_computing_data_collection 'APEX3 v2016.5-0, Bruker AXS (2016)'
_computing_data_reduction 'SAINT V8.38A (Bruker AXS Inc., 2017)'
_computing_molecular_graphics 'shelXle (C.B. Huebschle, rev 833)'
_computing_structure_refinement 'SHELXL-2016/6 (Sheldrick, 2016)'
_computing_structure_solution 'SHELXT 2014/5 (Sheldrick, 2014)'
_diffrn_ambient_temperature 103.(2)
_diffrn_detector_area_resol_mean 7.3910
_diffrn_measured_fraction_theta_full 0.997
_diffrn_measured_fraction_theta_max 0.998
_diffrn_measurement_device 'fixed-chi three-circle diffractometer'
_diffrn_measurement_device_type 'Bruker D8 Venture TXS'
_diffrn_measurement_method 'mix of phi and omega scans'
_diffrn_radiation_monochromator 'focusing mirrors'
_diffrn_radiation_type MoK\a
_diffrn_radiation_wavelength 0.71073
_diffrn_reflns_av_R_equivalents 0.0447
_diffrn_reflns_av_unetI/netI 0.0332
_diffrn_reflns_Laue_measured_fraction_full 0.997
_diffrn_reflns_Laue_measured_fraction_max 0.998
_diffrn_reflns_limit_h_max 13
_diffrn_reflns_limit_h_min -12
_diffrn_reflns_limit_k_max 43
_diffrn_reflns_limit_k_min -43
_diffrn_reflns_limit_l_max 9
_diffrn_reflns_limit_l_min -9
_diffrn_reflns_number 27642
_diffrn_reflns_point_group_measured_fraction_full 0.997
_diffrn_reflns_point_group_measured_fraction_max 0.998
_diffrn_reflns_theta_full 25.242
_diffrn_reflns_theta_max 26.372
_diffrn_reflns_theta_min 3.270
_diffrn_source 'rotating anode (TXS)'
_diffrn_source_current 50
_diffrn_source_power 2.5
_diffrn_source_type 'Bruker TXS'
_diffrn_source_voltage 50
_exptl_absorpt_coefficient_mu 0.113
_exptl_absorpt_correction_T_max 0.99
_exptl_absorpt_correction_T_min 0.96
_exptl_absorpt_correction_type multi-scan
_exptl_absorpt_process_details
;
SADABS-2016/2 - Bruker AXS area detector scaling and absorption correction
;
_exptl_crystal_colour colourless
_exptl_crystal_density_diffrn 1.213
_exptl_crystal_density_method 'not measured'
_exptl_crystal_description block
_exptl_crystal_F_000 1040
_exptl_crystal_size_max 0.090
_exptl_crystal_size_mid 0.060
_exptl_crystal_size_min 0.040
_refine_diff_density_max 0.772
_refine_diff_density_min -0.277
_refine_diff_density_rms 0.054
_refine_ls_extinction_method none
_refine_ls_goodness_of_fit_ref 1.078
_refine_ls_hydrogen_treatment constr
_refine_ls_matrix_type full
_refine_ls_number_parameters 330
_refine_ls_number_reflns 5445
_refine_ls_number_restraints 0
_refine_ls_restrained_S_all 1.078
_refine_ls_R_factor_all 0.0643
_refine_ls_R_factor_gt 0.0551
_refine_ls_shift/su_max 0.001
_refine_ls_shift/su_mean 0.000
_refine_ls_structure_factor_coef Fsqd
_refine_ls_weighting_details 'w=1/[\s^2^(Fo^2^)+(0.0488P)^2^+2.9375P] where P=(Fo^2^+2Fc^2^)/3'
_refine_ls_weighting_scheme calc
_refine_ls_wR_factor_gt 0.1315
_refine_ls_wR_factor_ref 0.1373
_reflns_Friedel_coverage 0.000
_reflns_number_gt 4681
_reflns_number_total 5445
_reflns_threshold_expression 'I > 2\s(I)'
_cod_data_source_file c8sc01889h3.cif
_cod_data_source_block wv021
_cod_depositor_comments
;
The following automatic conversions were performed:

'_exptl_absorpt_correction_type' value 'Multi-Scan' changed to
'multi-scan' according to
/home/data/users/saulius/crontab/automatic-downloads/rss-feeds/RSC/lib/dictionaries/cif_core.dic
dictionary named 'cif_core.dic' version 2.4.2 from 2011-04-26.

Automatic conversion script
Id: cif_fix_values 4973 2017-02-22 13:04:09Z antanas 
;
_cod_database_code 1549638
_shelx_estimated_absorpt_t_min 0.990
_shelx_estimated_absorpt_t_max 0.995
_shelx_space_group_comment
;
The symmetry employed for this shelxl refinement is uniquely defined
by the following loop, which should always be used as a source of
symmetry information in preference to the above space-group names.
They are only intended as comments.
;

loop_
_space_group_symop_operation_xyz
'x, y, z'
'-x, y+1/2, -z+1/2'
'-x, -y, -z'
'x, -y-1/2, z-1/2'

loop_
_atom_site_label
_atom_site_type_symbol
_atom_site_fract_x
_atom_site_fract_y
_atom_site_fract_z
_atom_site_U_iso_or_equiv
_atom_site_adp_type
_atom_site_occupancy
_atom_site_site_symmetry_order
_atom_site_calc_flag
_atom_site_refinement_flags_posn
_atom_site_refinement_flags_adp
Si1 Si 0.48071(5) 0.36055(2) 0.38452(8) 0.02021(15) Uani 1 1 d . .
O1 O 0.36041(14) 0.34971(4) 0.4762(2) 0.0265(3) Uani 1 1 d . .
C1 C 0.1704(2) 0.31262(7) 0.4132(4) 0.0360(5) Uani 1 1 d . .
H1A H 0.078859 0.313283 0.356414 0.054 Uiso 1 1 calc R U
H1B H 0.185822 0.306538 0.548462 0.054 Uiso 1 1 calc R U
H1C H 0.209589 0.292859 0.350156 0.054 Uiso 1 1 calc R U
C2 C 0.22776(19) 0.35177(6) 0.3894(3) 0.0254(4) Uani 1 1 d . .
H2 H 0.214277 0.357739 0.251444 0.031 Uiso 1 1 calc R U
C3 C 0.16636(19) 0.38286(6) 0.4842(3) 0.0233(4) Uani 1 1 d . .
C4 C 0.21852(19) 0.39148(6) 0.6746(3) 0.0248(4) Uani 1 1 d . .
H4 H 0.294730 0.379077 0.739378 0.030 Uiso 1 1 calc R U
C5 C 0.16191(19) 0.41772(6) 0.7720(3) 0.0243(4) Uani 1 1 d . .
H5 H 0.198784 0.422529 0.902471 0.029 Uiso 1 1 calc R U
C6 C 0.05150(19) 0.43710(6) 0.6804(3) 0.0213(4) Uani 1 1 d . .
C7 C -0.0080(2) 0.46516(6) 0.7747(3) 0.0248(4) Uani 1 1 d . .
H7 H 0.027102 0.470277 0.905322 0.030 Uiso 1 1 calc R U
C8 C -0.1125(2) 0.48441(6) 0.6825(3) 0.0261(4) Uani 1 1 d . .
H8 H -0.149313 0.502959 0.748666 0.031 Uiso 1 1 calc R U
C9 C -0.16920(19) 0.47728(6) 0.4853(3) 0.0238(4) Uani 1 1 d . .
C10 C -0.2745(2) 0.49821(6) 0.3850(3) 0.0287(5) Uani 1 1 d . .
H10 H -0.310876 0.517285 0.448809 0.034 Uiso 1 1 calc R U
C11 C -0.3262(2) 0.49144(6) 0.1939(3) 0.0305(5) Uani 1 1 d . .
H11 H -0.396992 0.506119 0.127603 0.037 Uiso 1 1 calc R U
C12 C -0.2756(2) 0.46352(7) 0.0994(3) 0.0297(5) Uani 1 1 d . .
H12 H -0.312544 0.459042 -0.031337 0.036 Uiso 1 1 calc R U
C13 C -0.1701(2) 0.44160(6) 0.1936(3) 0.0255(4) Uani 1 1 d . .
C14 C -0.1147(2) 0.41247(7) 0.1013(3) 0.0286(5) Uani 1 1 d . .
H14 H -0.153313 0.406398 -0.027265 0.034 Uiso 1 1 calc R U
C15 C -0.0093(2) 0.39333(6) 0.1913(3) 0.0272(5) Uani 1 1 d . .
H15 H 0.024599 0.374194 0.124488 0.033 Uiso 1 1 calc R U
C16 C 0.05391(19) 0.40124(6) 0.3879(3) 0.0224(4) Uani 1 1 d . .
C17 C -0.00294(18) 0.42889(6) 0.4857(3) 0.0206(4) Uani 1 1 d . .
C18 C -0.11465(19) 0.44906(6) 0.3887(3) 0.0222(4) Uani 1 1 d . .
C19 C 0.61130(19) 0.33170(6) 0.5408(3) 0.0251(4) Uani 1 1 d . .
C20 C 0.5826(2) 0.29678(6) 0.6276(3) 0.0287(5) Uani 1 1 d . .
H20 H 0.497338 0.288043 0.601106 0.034 Uiso 1 1 calc R U
C21 C 0.6752(2) 0.27580(7) 0.7476(3) 0.0323(5) Uani 1 1 d . .
H21 H 0.653458 0.252938 0.804039 0.039 Uiso 1 1 calc R U
C22 C 0.8020(2) 0.28794(6) 0.7875(3) 0.0273(5) Uani 1 1 d . .
C23 C 0.9021(2) 0.26616(7) 0.9113(3) 0.0331(5) Uani 1 1 d . .
H23 H 0.882344 0.243236 0.969293 0.040 Uiso 1 1 calc R U
C24 C 1.0236(2) 0.27824(7) 0.9450(3) 0.0304(5) Uani 1 1 d . .
H24 H 1.089020 0.263539 1.024970 0.036 Uiso 1 1 calc R U
C25 C 1.0541(2) 0.31280(7) 0.8615(3) 0.0321(5) Uani 1 1 d . .
H25 H 1.139693 0.321238 0.887723 0.039 Uiso 1 1 calc R U
C26 C 0.9614(2) 0.33400(7) 0.7438(3) 0.0304(5) Uani 1 1 d . .
H26 H 0.982796 0.357023 0.688325 0.037 Uiso 1 1 calc R U
C27 C 0.8357(2) 0.32193(6) 0.7049(3) 0.0247(4) Uani 1 1 d . .
C28 C 0.7348(2) 0.34310(6) 0.5804(3) 0.0264(5) Uani 1 1 d . .
H28 H 0.755404 0.366027 0.523295 0.032 Uiso 1 1 calc R U
C29 C 0.4488(2) 0.34600(6) 0.1285(3) 0.0275(5) Uani 1 1 d . .
H29 H 0.372802 0.360799 0.058377 0.033 Uiso 1 1 calc R U
C30 C 0.4179(2) 0.30308(7) 0.0942(4) 0.0359(5) Uani 1 1 d . .
H30A H 0.400206 0.297608 -0.041850 0.054 Uiso 1 1 calc R U
H30B H 0.343313 0.296604 0.140892 0.054 Uiso 1 1 calc R U
H30C H 0.490355 0.287624 0.161716 0.054 Uiso 1 1 calc R U
C31 C 0.5592(3) 0.35738(8) 0.0447(4) 0.0426(6) Uani 1 1 d . .
H31A H 0.538639 0.350856 -0.090400 0.064 Uiso 1 1 calc R U
H31B H 0.635715 0.343425 0.110624 0.064 Uiso 1 1 calc R U
H31C H 0.574212 0.385155 0.060218 0.064 Uiso 1 1 calc R U
C32 C 0.51682(19) 0.41351(6) 0.4048(3) 0.0215(4) Uani 1 1 d . .
H32 H 0.597155 0.417672 0.364246 0.026 Uiso 1 1 calc R U
C33 C 0.4122(2) 0.43698(6) 0.2705(3) 0.0270(5) Uani 1 1 d . .
H33A H 0.431033 0.464514 0.288671 0.040 Uiso 1 1 calc R U
H33B H 0.330298 0.431467 0.298229 0.040 Uiso 1 1 calc R U
H33C H 0.408555 0.429904 0.138913 0.040 Uiso 1 1 calc R U
C34 C 0.5390(2) 0.42804(6) 0.6094(3) 0.0268(5) Uani 1 1 d . .
H34A H 0.560844 0.455467 0.614220 0.040 Uiso 1 1 calc R U
H34B H 0.608732 0.413534 0.691126 0.040 Uiso 1 1 calc R U
H34C H 0.461709 0.424405 0.653471 0.040 Uiso 1 1 calc R U

loop_
_atom_site_aniso_label
_atom_site_aniso_U_11
_atom_site_aniso_U_22
_atom_site_aniso_U_33
_atom_site_aniso_U_23
_atom_site_aniso_U_13
_atom_site_aniso_U_12
Si1 0.0168(3) 0.0220(3) 0.0207(3) -0.0025(2) 0.0024(2) 0.0027(2)
O1 0.0231(7) 0.0293(8) 0.0263(8) 0.0012(6) 0.0048(6) 0.0019(6)
C1 0.0376(13) 0.0284(12) 0.0459(14) -0.0076(10) 0.0179(11) -0.0066(10)
C2 0.0209(10) 0.0291(11) 0.0261(11) -0.0019(9) 0.0055(8) -0.0034(8)
C3 0.0213(10) 0.0245(10) 0.0257(10) 0.0016(8) 0.0089(8) -0.0056(8)
C4 0.0180(10) 0.0267(11) 0.0293(11) 0.0054(9) 0.0049(8) -0.0029(8)
C5 0.0223(10) 0.0296(11) 0.0192(10) 0.0010(8) 0.0017(8) -0.0071(8)
C6 0.0215(10) 0.0226(10) 0.0199(10) 0.0003(8) 0.0053(8) -0.0063(8)
C7 0.0269(11) 0.0277(11) 0.0196(10) -0.0015(8) 0.0052(8) -0.0058(8)
C8 0.0284(11) 0.0247(10) 0.0269(11) -0.0029(9) 0.0102(9) -0.0017(8)
C9 0.0211(10) 0.0233(10) 0.0272(11) 0.0031(8) 0.0060(8) -0.0042(8)
C10 0.0243(11) 0.0271(11) 0.0349(12) 0.0019(9) 0.0080(9) -0.0010(9)
C11 0.0246(11) 0.0286(11) 0.0348(12) 0.0075(9) 0.0010(9) -0.0010(9)
C12 0.0274(11) 0.0358(12) 0.0222(11) 0.0046(9) -0.0010(9) -0.0052(9)
C13 0.0237(10) 0.0283(11) 0.0234(10) 0.0016(9) 0.0034(8) -0.0060(8)
C14 0.0292(11) 0.0356(12) 0.0198(10) -0.0014(9) 0.0034(8) -0.0039(9)
C15 0.0264(11) 0.0308(11) 0.0247(11) -0.0037(9) 0.0071(9) -0.0030(9)
C16 0.0225(10) 0.0246(10) 0.0214(10) 0.0012(8) 0.0078(8) -0.0047(8)
C17 0.0203(9) 0.0226(10) 0.0194(10) 0.0016(8) 0.0057(8) -0.0059(8)
C18 0.0219(10) 0.0245(10) 0.0205(10) 0.0017(8) 0.0058(8) -0.0061(8)
C19 0.0237(10) 0.0280(11) 0.0232(10) -0.0053(9) 0.0049(8) 0.0037(8)
C20 0.0265(11) 0.0271(11) 0.0327(12) 0.0011(9) 0.0078(9) -0.0011(9)
C21 0.0345(12) 0.0270(11) 0.0369(13) 0.0057(10) 0.0117(10) -0.0041(9)
C22 0.0315(11) 0.0260(11) 0.0274(11) -0.0040(9) 0.0131(9) -0.0025(9)
C23 0.0380(13) 0.0332(12) 0.0271(12) 0.0034(10) 0.0060(10) 0.0048(10)
C24 0.0308(11) 0.0336(12) 0.0243(11) 0.0036(9) 0.0024(9) 0.0125(9)
C25 0.0314(12) 0.0342(12) 0.0298(12) 0.0015(10) 0.0058(9) 0.0071(9)
C26 0.0287(11) 0.0303(12) 0.0330(12) 0.0054(10) 0.0089(9) 0.0025(9)
C27 0.0328(11) 0.0217(10) 0.0219(10) -0.0003(8) 0.0109(9) -0.0020(8)
C28 0.0287(11) 0.0246(10) 0.0275(11) 0.0030(9) 0.0099(9) 0.0006(8)
C29 0.0276(11) 0.0304(11) 0.0221(10) -0.0054(9) 0.0016(8) 0.0050(9)
C30 0.0365(13) 0.0325(12) 0.0363(13) -0.0124(10) 0.0048(10) 0.0044(10)
C31 0.0515(16) 0.0502(16) 0.0308(13) -0.0126(11) 0.0194(12) -0.0073(12)
C32 0.0199(10) 0.0240(10) 0.0202(10) -0.0015(8) 0.0040(8) -0.0016(8)
C33 0.0283(11) 0.0238(10) 0.0267(11) 0.0003(9) 0.0027(9) 0.0009(8)
C34 0.0282(11) 0.0249(11) 0.0261(11) -0.0045(9) 0.0045(9) -0.0014(8)

loop_
_atom_type_symbol
_atom_type_description
_atom_type_scat_dispersion_real
_atom_type_scat_dispersion_imag
_atom_type_scat_source
C C 0.0033 0.0016 'International Tables Vol C Tables 4.2.6.8 and 6.1.1.4'
H H 0.0000 0.0000 'International Tables Vol C Tables 4.2.6.8 and 6.1.1.4'
O O 0.0106 0.0060 'International Tables Vol C Tables 4.2.6.8 and 6.1.1.4'
Si Si 0.0817 0.0704 'International Tables Vol C Tables 4.2.6.8 and 6.1.1.4'

loop_
_geom_angle_atom_site_label_1
_geom_angle_atom_site_label_2
_geom_angle_atom_site_label_3
_geom_angle
O1 Si1 C19 100.99(9)
O1 Si1 C29 111.60(9)
C19 Si1 C29 112.64(9)
O1 Si1 C32 111.24(9)
C19 Si1 C32 111.26(9)
C29 Si1 C32 108.98(10)
C2 O1 Si1 128.68(13)
C2 C1 H1A 109.5
C2 C1 H1B 109.5
H1A C1 H1B 109.5
C2 C1 H1C 109.5
H1A C1 H1C 109.5
H1B C1 H1C 109.5
O1 C2 C3 110.12(17)
O1 C2 C1 107.62(18)
C3 C2 C1 110.06(17)
O1 C2 H2 109.7
C3 C2 H2 109.7
C1 C2 H2 109.7
C4 C3 C16 119.32(19)
C4 C3 C2 119.11(19)
C16 C3 C2 121.44(18)
C5 C4 C3 121.69(19)
C5 C4 H4 119.2
C3 C4 H4 119.2
C4 C5 C6 120.72(19)
C4 C5 H5 119.6
C6 C5 H5 119.6
C5 C6 C17 118.49(19)
C5 C6 C7 122.42(18)
C17 C6 C7 119.08(18)
C8 C7 C6 121.58(19)
C8 C7 H7 119.2
C6 C7 H7 119.2
C7 C8 C9 120.9(2)
C7 C8 H8 119.5
C9 C8 H8 119.5
C10 C9 C18 119.3(2)
C10 C9 C8 121.7(2)
C18 C9 C8 119.02(19)
C11 C10 C9 120.8(2)
C11 C10 H10 119.6
C9 C10 H10 119.6
C12 C11 C10 120.4(2)
C12 C11 H11 119.8
C10 C11 H11 119.8
C11 C12 C13 121.0(2)
C11 C12 H12 119.5
C13 C12 H12 119.5
C12 C13 C18 118.8(2)
C12 C13 C14 122.8(2)
C18 C13 C14 118.31(19)
C15 C14 C13 121.9(2)
C15 C14 H14 119.1
C13 C14 H14 119.1
C14 C15 C16 121.7(2)
C14 C15 H15 119.2
C16 C15 H15 119.2
C3 C16 C17 119.26(18)
C3 C16 C15 123.25(19)
C17 C16 C15 117.48(19)
C6 C17 C16 120.49(19)
C6 C17 C18 119.19(18)
C16 C17 C18 120.31(18)
C9 C18 C13 119.59(19)
C9 C18 C17 120.18(18)
C13 C18 C17 120.22(19)
C28 C19 C20 117.54(19)
C28 C19 Si1 122.23(17)
C20 C19 Si1 120.21(16)
C21 C20 C19 121.6(2)
C21 C20 H20 119.2
C19 C20 H20 119.2
C20 C21 C22 120.2(2)
C20 C21 H21 119.9
C22 C21 H21 119.9
C21 C22 C27 120.5(2)
C21 C22 C23 121.6(2)
C27 C22 C23 117.9(2)
C24 C23 C22 120.3(2)
C24 C23 H23 119.9
C22 C23 H23 119.9
C23 C24 C25 120.4(2)
C23 C24 H24 119.8
C25 C24 H24 119.8
C26 C25 C24 120.6(2)
C26 C25 H25 119.7
C24 C25 H25 119.7
C25 C26 C27 120.1(2)
C25 C26 H26 119.9
C27 C26 H26 119.9
C26 C27 C22 120.7(2)
C26 C27 C28 122.15(19)
C22 C27 C28 117.2(2)
C19 C28 C27 122.9(2)
C19 C28 H28 118.5
C27 C28 H28 118.5
C31 C29 C30 110.39(19)
C31 C29 Si1 110.81(15)
C30 C29 Si1 113.71(16)
C31 C29 H29 107.2
C30 C29 H29 107.2
Si1 C29 H29 107.2
C29 C30 H30A 109.5
C29 C30 H30B 109.5
H30A C30 H30B 109.5
C29 C30 H30C 109.5
H30A C30 H30C 109.5
H30B C30 H30C 109.5
C29 C31 H31A 109.5
C29 C31 H31B 109.5
H31A C31 H31B 109.5
C29 C31 H31C 109.5
H31A C31 H31C 109.5
H31B C31 H31C 109.5
C34 C32 C33 110.94(17)
C34 C32 Si1 112.22(14)
C33 C32 Si1 111.15(14)
C34 C32 H32 107.4
C33 C32 H32 107.4
Si1 C32 H32 107.4
C32 C33 H33A 109.5
C32 C33 H33B 109.5
H33A C33 H33B 109.5
C32 C33 H33C 109.5
H33A C33 H33C 109.5
H33B C33 H33C 109.5
C32 C34 H34A 109.5
C32 C34 H34B 109.5
H34A C34 H34B 109.5
C32 C34 H34C 109.5
H34A C34 H34C 109.5
H34B C34 H34C 109.5

loop_
_geom_bond_atom_site_label_1
_geom_bond_atom_site_label_2
_geom_bond_distance
Si1 O1 1.6530(16)
Si1 C19 1.876(2)
Si1 C29 1.879(2)
Si1 C32 1.879(2)
O1 C2 1.428(2)
C1 C2 1.524(3)
C1 H1A 0.9800
C1 H1B 0.9800
C1 H1C 0.9800
C2 C3 1.522(3)
C2 H2 1.0000
C3 C4 1.395(3)
C3 C16 1.405(3)
C4 C5 1.389(3)
C4 H4 0.9500
C5 C6 1.395(3)
C5 H5 0.9500
C6 C17 1.424(3)
C6 C7 1.435(3)
C7 C8 1.347(3)
C7 H7 0.9500
C8 C9 1.437(3)
C8 H8 0.9500
C9 C10 1.400(3)
C9 C18 1.419(3)
C10 C11 1.386(3)
C10 H10 0.9500
C11 C12 1.380(3)
C11 H11 0.9500
C12 C13 1.407(3)
C12 H12 0.9500
C13 C18 1.423(3)
C13 C14 1.428(3)
C14 C15 1.348(3)
C14 H14 0.9500
C15 C16 1.453(3)
C15 H15 0.9500
C16 C17 1.425(3)
C17 C18 1.429(3)
C19 C28 1.362(3)
C19 C20 1.437(3)
C20 C21 1.369(3)
C20 H20 0.9500
C21 C22 1.404(3)
C21 H21 0.9500
C22 C27 1.413(3)
C22 C23 1.444(3)
C23 C24 1.351(3)
C23 H23 0.9500
C24 C25 1.421(3)
C24 H24 0.9500
C25 C26 1.366(3)
C25 H25 0.9500
C26 C27 1.391(3)
C26 H26 0.9500
C27 C28 1.441(3)
C28 H28 0.9500
C29 C31 1.528(3)
C29 C30 1.534(3)
C29 H29 1.0000
C30 H30A 0.9800
C30 H30B 0.9800
C30 H30C 0.9800
C31 H31A 0.9800
C31 H31B 0.9800
C31 H31C 0.9800
C32 C34 1.534(3)
C32 C33 1.539(3)
C32 H32 1.0000
C33 H33A 0.9800
C33 H33B 0.9800
C33 H33C 0.9800
C34 H34A 0.9800
C34 H34B 0.9800
C34 H34C 0.9800

loop_
_geom_torsion_atom_site_label_1
_geom_torsion_atom_site_label_2
_geom_torsion_atom_site_label_3
_geom_torsion_atom_site_label_4
_geom_torsion
C19 Si1 O1 C2 -157.51(17)
C29 Si1 O1 C2 -37.60(19)
C32 Si1 O1 C2 84.35(18)
Si1 O1 C2 C3 -113.04(18)
Si1 O1 C2 C1 126.98(17)
O1 C2 C3 C4 -29.3(3)
C1 C2 C3 C4 89.2(2)
O1 C2 C3 C16 154.91(18)
C1 C2 C3 C16 -86.6(2)
C16 C3 C4 C5 0.2(3)
C2 C3 C4 C5 -175.70(18)
C3 C4 C5 C6 -1.4(3)
C4 C5 C6 C17 1.0(3)
C4 C5 C6 C7 -178.34(19)
C5 C6 C7 C8 178.02(19)
C17 C6 C7 C8 -1.3(3)
C6 C7 C8 C9 0.5(3)
C7 C8 C9 C10 -177.1(2)
C7 C8 C9 C18 1.0(3)
C18 C9 C10 C11 0.5(3)
C8 C9 C10 C11 178.7(2)
C9 C10 C11 C12 0.8(3)
C10 C11 C12 C13 -0.6(3)
C11 C12 C13 C18 -1.0(3)
C11 C12 C13 C14 -180.0(2)
C12 C13 C14 C15 176.1(2)
C18 C13 C14 C15 -2.9(3)
C13 C14 C15 C16 0.1(3)
C4 C3 C16 C17 1.3(3)
C2 C3 C16 C17 177.14(18)
C4 C3 C16 C15 -178.22(19)
C2 C3 C16 C15 -2.4(3)
C14 C15 C16 C3 -177.7(2)
C14 C15 C16 C17 2.8(3)
C5 C6 C17 C16 0.5(3)
C7 C6 C17 C16 179.91(18)
C5 C6 C17 C18 -178.77(18)
C7 C6 C17 C18 0.6(3)
C3 C16 C17 C6 -1.7(3)
C15 C16 C17 C6 177.86(18)
C3 C16 C17 C18 177.59(18)
C15 C16 C17 C18 -2.8(3)
C10 C9 C18 C13 -2.1(3)
C8 C9 C18 C13 179.73(18)
C10 C9 C18 C17 176.49(18)
C8 C9 C18 C17 -1.7(3)
C12 C13 C18 C9 2.3(3)
C14 C13 C18 C9 -178.70(19)
C12 C13 C18 C17 -176.28(19)
C14 C13 C18 C17 2.8(3)
C6 C17 C18 C9 0.9(3)
C16 C17 C18 C9 -178.41(18)
C6 C17 C18 C13 179.44(18)
C16 C17 C18 C13 0.1(3)
O1 Si1 C19 C28 -149.81(18)
C29 Si1 C19 C28 91.0(2)
C32 Si1 C19 C28 -31.7(2)
O1 Si1 C19 C20 28.54(19)
C29 Si1 C19 C20 -90.63(19)
C32 Si1 C19 C20 146.67(17)
C28 C19 C20 C21 0.7(3)
Si1 C19 C20 C21 -177.68(18)
C19 C20 C21 C22 -0.6(4)
C20 C21 C22 C27 0.1(3)
C20 C21 C22 C23 -179.1(2)
C21 C22 C23 C24 179.0(2)
C27 C22 C23 C24 -0.2(3)
C22 C23 C24 C25 1.0(3)
C23 C24 C25 C26 -1.0(4)
C24 C25 C26 C27 0.2(3)
C25 C26 C27 C22 0.6(3)
C25 C26 C27 C28 -179.4(2)
C21 C22 C27 C26 -179.8(2)
C23 C22 C27 C26 -0.6(3)
C21 C22 C27 C28 0.1(3)
C23 C22 C27 C28 179.40(19)
C20 C19 C28 C27 -0.5(3)
Si1 C19 C28 C27 177.93(16)
C26 C27 C28 C19 180.0(2)
C22 C27 C28 C19 0.0(3)
O1 Si1 C29 C31 178.23(16)
C19 Si1 C29 C31 -68.99(19)
C32 Si1 C29 C31 54.99(19)
O1 Si1 C29 C30 -56.73(18)
C19 Si1 C29 C30 56.05(19)
C32 Si1 C29 C30 -179.97(15)
O1 Si1 C32 C34 54.32(16)
C19 Si1 C32 C34 -57.43(17)
C29 Si1 C32 C34 177.78(14)
O1 Si1 C32 C33 -70.57(16)
C19 Si1 C32 C33 177.68(14)
C29 Si1 C32 C33 52.89(17)
